data_4036590
loop_
_publ_author_name
'Wakabayashi, Shigeharu'
'Hori, Yuka'
'Komeda, Seiji'
'Shimizu, Yuki'
'Ohki, Yasuhiro'
'Horiuchi, Misaki'
'Itoh, Takahito'
'Sugihara, Yoshikazu'
'Tatsumi, Kazuyuki'

_publ_section_title
;
 Self-Assembly of 4-(Diethylboryl)pyridine: Crystal Structures of the
 Cyclic Pentamer and Hexamer and Their Solvent-Dependent Selective
 Crystallization.
;
_journal_issue 6
_journal_name_full 'The Journal of organic chemistry'
_journal_page_first 2399
_journal_page_last 2404
_journal_paper_doi 10.1021/acs.joc.5b02886
_journal_volume 81
_journal_year 2016
_chemical_formula_moiety 'C174 H252 B18 N18 O3'
_chemical_formula_sum 'C174 H252 B18 N18 O3'
_chemical_formula_weight 2838.52
_space_group_IT_number 147
_space_group_name_Hall '-P 3'
_space_group_name_H-M_alt 'P -3'
_symmetry_cell_setting trigonal
_symmetry_space_group_name_Hall '-P 3'
_symmetry_space_group_name_H-M 'P -3'
_atom_sites_solution_hydrogens geom
_atom_sites_solution_primary direct
_atom_sites_solution_secondary difmap
_audit_creation_method SHELXL-97
_cell_angle_alpha 90.00
_cell_angle_beta 90.00
_cell_angle_gamma 120.00
_cell_formula_units_Z 1
_cell_length_a 17.3770(6)
_cell_length_b 17.3770(6)
_cell_length_c 17.4110(6)
_cell_measurement_reflns_used 40110
_cell_measurement_temperature 293(2)
_cell_measurement_theta_max 27.43
_cell_measurement_theta_min 3.31
_cell_volume 4553.1(3)
_computing_structure_refinement 'SHELXL-97 (Sheldrick, 1997)'
_computing_structure_solution 'SHELXS-97 (Sheldrick, 1990)'
_diffrn_ambient_temperature 293(2)
_diffrn_detector_area_resol_mean 10.000
_diffrn_measured_fraction_theta_full 0.996
_diffrn_measured_fraction_theta_max 0.996
_diffrn_measurement_device_type 'Rigaku R-AXIS RAPID'
_diffrn_radiation_monochromator graphite
_diffrn_radiation_source 'fine-focus sealed tube'
_diffrn_radiation_type MoK\a
_diffrn_radiation_wavelength 0.71075
_diffrn_reflns_av_R_equivalents 0.0331
_diffrn_reflns_av_sigmaI/netI 0.0217
_diffrn_reflns_limit_h_max 22
_diffrn_reflns_limit_h_min -21
_diffrn_reflns_limit_k_max 22
_diffrn_reflns_limit_k_min -22
_diffrn_reflns_limit_l_max 22
_diffrn_reflns_limit_l_min -22
_diffrn_reflns_number 68744
_diffrn_reflns_theta_full 27.45
_diffrn_reflns_theta_max 27.45
_diffrn_reflns_theta_min 3.31
_exptl_absorpt_coefficient_mu 0.060
_exptl_absorpt_correction_T_max 0.969
_exptl_absorpt_correction_T_min 0.788
_exptl_absorpt_correction_type multi-scan
_exptl_absorpt_process_details 'ABSCOR (Rigaku, 1995)'
_exptl_crystal_colour colorless
_exptl_crystal_density_diffrn 1.035
_exptl_crystal_density_method 'not measured'
_exptl_crystal_description block
_exptl_crystal_F_000 1536.00
_exptl_crystal_size_max 0.800
_exptl_crystal_size_mid 0.800
_exptl_crystal_size_min 0.500
_refine_diff_density_max 0.315
_refine_diff_density_min -0.359
_refine_diff_density_rms 0.039
_refine_ls_extinction_coef 0.0040(13)
_refine_ls_extinction_expression Fc^*^=kFc[1+0.001xFc^2^\l^3^/sin(2\q)]^-1/4^
_refine_ls_extinction_method SHELXL
_refine_ls_goodness_of_fit_ref 1.069
_refine_ls_hydrogen_treatment mixed
_refine_ls_matrix_type full
_refine_ls_number_parameters 342
_refine_ls_number_reflns 4076
_refine_ls_number_restraints 21
_refine_ls_restrained_S_all 1.093
_refine_ls_R_factor_all 0.0636
_refine_ls_R_factor_gt 0.0567
_refine_ls_shift/su_max 0.000
_refine_ls_shift/su_mean 0.000
_refine_ls_structure_factor_coef Fsqd
_refine_ls_weighting_details 'calc w=1/[\s^2^(Fo^2^)+(0.1230P)^2^+0.6368P] where P=(Fo^2^+2Fc^2^)/3'
_refine_ls_weighting_scheme calc
_refine_ls_wR_factor_gt 0.1772
_refine_ls_wR_factor_ref 0.1848
_reflns_number_gt 3986
_reflns_number_total 6933
_reflns_threshold_expression >2sigma(I)
_cod_data_source_file jo5b02886_si_003.cif
_cod_data_source_block shelx
_cod_database_code 4036590

loop_
_symmetry_equiv_pos_as_xyz
'x, y, z'
'-y, x-y, z'
'-x+y, -x, z'
'-x, -y, -z'
'y, -x+y, -z'
'x-y, x, -z'

loop_
_atom_site_label
_atom_site_type_symbol
_atom_site_fract_x
_atom_site_fract_y
_atom_site_fract_z
_atom_site_U_iso_or_equiv
_atom_site_adp_type
_atom_site_occupancy
_atom_site_symmetry_multiplicity
_atom_site_calc_flag
_atom_site_refinement_flags
N1 N 0.00925(11) -0.37955(11) 0.67566(10) 0.0601(5) Uani 1 1 d .
C2 C 0.07784(14) -0.33774(15) 0.62527(13) 0.0658(6) Uani 1 1 d .
H2 H 0.0862 -0.3717 0.5885 0.079 Uiso 1 1 calc R
C3 C 0.13486(15) -0.24807(14) 0.62640(13) 0.0675(6) Uani 1 1 d .
H3 H 0.1805 -0.2235 0.5904 0.081 Uiso 1 1 calc R
C4 C 0.12757(12) -0.19245(12) 0.67870(11) 0.0507(5) Uani 1 1 d U
C5 C 0.05993(14) -0.23584(14) 0.73099(13) 0.0655(6) Uani 1 1 d U
H5 H 0.0523 -0.2027 0.7690 0.079 Uiso 1 1 calc R
C6 C 0.00326(14) -0.32599(14) 0.72937(13) 0.0644(6) Uani 1 1 d .
H6 H -0.0410 -0.3515 0.7665 0.077 Uiso 1 1 calc R
B1 B -0.06599(15) -0.48358(15) 0.66492(14) 0.0581(6) Uani 1 1 d .
C7 C -0.12636(14) -0.52115(15) 0.74199(15) 0.0697(6) Uani 1 1 d .
H7A H -0.0871 -0.5041 0.7861 0.084 Uiso 1 1 calc R
H7B H -0.1617 -0.4925 0.7471 0.084 Uiso 1 1 calc R
C8 C -0.18855(18) -0.62156(16) 0.74427(17) 0.0929(8) Uani 1 1 d .
H8A H -0.2244 -0.6402 0.6987 0.139 Uiso 1 1 calc R
H8B H -0.2263 -0.6369 0.7886 0.139 Uiso 1 1 calc R
H8C H -0.1541 -0.6508 0.7470 0.139 Uiso 1 1 calc R
C9 C -0.12252(16) -0.48952(16) 0.58860(15) 0.0736(7) Uani 1 1 d .
H9A H -0.0842 -0.4760 0.5441 0.088 Uiso 1 1 calc R
H9B H -0.1709 -0.5502 0.5831 0.088 Uiso 1 1 calc R
C10 C -0.1615(2) -0.4274(2) 0.58839(18) 0.1005(9) Uani 1 1 d .
H10A H -0.1960 -0.4370 0.6341 0.151 Uiso 1 1 calc R
H10B H -0.1988 -0.4396 0.5441 0.151 Uiso 1 1 calc R
H10C H -0.1141 -0.3668 0.5868 0.151 Uiso 1 1 calc R
N11 N 0.28760(11) -0.05694(11) 0.65698(10) 0.0614(5) Uani 1 1 d .
C12 C 0.32899(14) -0.08677(14) 0.70508(12) 0.0614(6) Uani 1 1 d .
H12 H 0.2946 -0.1320 0.7395 0.074 Uiso 1 1 calc R
C13 C 0.41876(13) -0.05303(13) 0.70473(12) 0.0612(6) Uani 1 1 d .
H13 H 0.4432 -0.0759 0.7391 0.073 Uiso 1 1 calc R
C14 C 0.47491(12) 0.01404(12) 0.65508(11) 0.0494(5) Uani 1 1 d .
C15 C 0.43207(14) 0.04101(14) 0.60484(13) 0.0648(6) Uani 1 1 d .
H15 H 0.4657 0.0843 0.5686 0.078 Uiso 1 1 calc R
C16 C 0.34133(14) 0.00651(14) 0.60591(13) 0.0664(6) Uani 1 1 d .
H16 H 0.3160 0.0274 0.5705 0.080 Uiso 1 1 calc R
B2 B 0.18431(15) -0.08461(15) 0.66988(15) 0.0598(6) Uani 1 1 d .
C17 C 0.18173(15) -0.03481(14) 0.74826(14) 0.0699(6) Uani 1 1 d .
H17A H 0.1211 -0.0482 0.7568 0.084 Uiso 1 1 calc R
H17B H 0.1981 -0.0595 0.7910 0.084 Uiso 1 1 calc R
C18 C 0.2427(2) 0.06665(17) 0.74881(18) 0.0957(9) Uani 1 1 d .
H18A H 0.3036 0.0809 0.7464 0.144 Uiso 1 1 calc R
H18B H 0.2331 0.0906 0.7952 0.144 Uiso 1 1 calc R
H18C H 0.2294 0.0918 0.7052 0.144 Uiso 1 1 calc R
C19 C 0.14426(14) -0.06061(15) 0.59552(14) 0.0687(6) Uani 1 1 d .
H19A H 0.1740 0.0035 0.5902 0.082 Uiso 1 1 calc R
H19B H 0.1576 -0.0840 0.5500 0.082 Uiso 1 1 calc R
C20 C 0.04449(16) -0.09676(18) 0.59892(17) 0.0885(8) Uani 1 1 d .
H20A H 0.0141 -0.1605 0.6003 0.133 Uiso 1 1 calc R
H20B H 0.0261 -0.0776 0.5543 0.133 Uiso 1 1 calc R
H20C H 0.0303 -0.0749 0.6443 0.133 Uiso 1 1 calc R
B21 B 0.24094(16) -0.15788(16) 0.98255(14) 0.0601(6) Uani 1 1 d .
N21 N 0.34727(11) 0.13450(11) 0.99784(9) 0.0575(5) Uani 1 1 d .
C22 C 0.37283(14) 0.09825(14) 0.94244(12) 0.0635(6) Uani 1 1 d .
H22 H 0.4167 0.1358 0.9082 0.076 Uiso 1 1 calc R
C23 C 0.33705(14) 0.00857(14) 0.93422(12) 0.0640(6) Uani 1 1 d .
H23 H 0.3570 -0.0125 0.8942 0.077 Uiso 1 1 calc R
C24 C 0.27209(12) -0.05233(13) 0.98327(11) 0.0555(5) Uani 1 1 d .
C25 C 0.24446(15) -0.01302(15) 1.03819(13) 0.0660(6) Uani 1 1 d .
H25 H 0.1994 -0.0494 1.0721 0.079 Uiso 1 1 calc R
C26 C 0.28101(14) 0.07685(14) 1.04412(13) 0.0669(6) Uani 1 1 d .
H26 H 0.2594 0.0994 1.0816 0.080 Uiso 1 1 calc R
C27 C 0.29602(15) -0.17435(16) 1.04988(14) 0.0710(6) Uani 1 1 d .
H27A H 0.2787 -0.1618 1.0992 0.085 Uiso 1 1 calc R
H27B H 0.2796 -0.2365 1.0496 0.085 Uiso 1 1 calc R
C28 C 0.39712(17) -0.1176(2) 1.04184(17) 0.0954(9) Uani 1 1 d .
H28A H 0.4141 -0.1218 0.9902 0.143 Uiso 1 1 calc R
H28B H 0.4251 -0.1385 1.0770 0.143 Uiso 1 1 calc R
H28C H 0.4155 -0.0567 1.0533 0.143 Uiso 1 1 calc R
C29 C 0.25140(16) -0.19204(15) 0.89851(13) 0.0713(6) Uani 1 1 d .
H29A H 0.2225 -0.1735 0.8611 0.086 Uiso 1 1 calc R
H29B H 0.3141 -0.1622 0.8857 0.086 Uiso 1 1 calc R
C30 C 0.2138(2) -0.29193(18) 0.88976(19) 0.1096(11) Uani 1 1 d .
H30A H 0.2437 -0.3111 0.9246 0.164 Uiso 1 1 calc R
H30B H 0.2228 -0.3049 0.8380 0.164 Uiso 1 1 calc R
H30C H 0.1514 -0.3226 0.9011 0.164 Uiso 1 1 calc R
O31 O 0.3941(7) -0.3475(8) 0.5878(5) 0.157(3) Uiso 0.33 1 d PD
C32 C 0.3333 -0.3333 0.5361(6) 0.239(5) Uiso 1 3 d SD
C33 C 0.2670(9) -0.3255(13) 0.5776(6) 0.153(5) Uiso 0.33 1 d PD
C34 C 0.2843(12) -0.335(2) 0.6613(6) 0.126(4) Uiso 0.33 1 d PD
C35 C 0.3748(15) -0.332(3) 0.6659(5) 0.136(5) Uiso 0.33 1 d PD
O41 O 0.004(2) -0.0629(14) 1.0885(11) 0.181(8) Uiso 0.17 1 d PD
C42 C 0.0000 0.0000 1.1426(11) 0.273(13) Uiso 0.50 3 d SPD
C43 C -0.001(3) 0.0726(15) 1.0986(12) 0.157(9) Uiso 0.17 1 d PD
C44 C -0.012(3) 0.043(2) 1.0166(12) 0.156(12) Uiso 0.17 1 d PD
C45 C 0.026(6) -0.018(4) 1.0154(16) 0.83(10) Uiso 0.17 1 d PD

loop_
_atom_site_aniso_label
_atom_site_aniso_U_11
_atom_site_aniso_U_22
_atom_site_aniso_U_33
_atom_site_aniso_U_23
_atom_site_aniso_U_13
_atom_site_aniso_U_12
N1 0.0553(10) 0.0581(10) 0.0701(11) 0.0024(8) 0.0035(8) 0.0307(8)
C2 0.0643(13) 0.0610(13) 0.0727(14) -0.0020(10) 0.0144(11) 0.0318(11)
C3 0.0642(13) 0.0604(13) 0.0765(14) 0.0062(11) 0.0186(11) 0.0301(11)
C4 0.0449(10) 0.0492(11) 0.0621(11) 0.0019(9) -0.0005(8) 0.0267(9)
C5 0.0640(13) 0.0633(13) 0.0714(13) -0.0084(10) 0.0054(10) 0.0334(11)
C6 0.0579(12) 0.0598(13) 0.0725(13) 0.0006(10) 0.0132(10) 0.0271(11)
B1 0.0482(12) 0.0517(13) 0.0734(16) -0.0001(11) -0.0009(11) 0.0243(11)
C7 0.0576(13) 0.0611(13) 0.0878(16) 0.0064(11) 0.0106(11) 0.0278(11)
C8 0.0780(17) 0.0650(15) 0.120(2) 0.0114(14) 0.0266(15) 0.0239(13)
C9 0.0650(14) 0.0692(14) 0.0885(17) -0.0007(12) -0.0133(11) 0.0349(12)
C10 0.099(2) 0.110(2) 0.116(2) 0.0016(17) -0.0247(17) 0.0702(18)
N11 0.0576(10) 0.0523(10) 0.0747(12) 0.0052(8) -0.0021(8) 0.0278(8)
C12 0.0597(13) 0.0566(12) 0.0717(13) 0.0169(10) 0.0055(10) 0.0319(10)
C13 0.0588(13) 0.0599(12) 0.0711(13) 0.0112(10) -0.0012(10) 0.0343(10)
C14 0.0502(11) 0.0410(10) 0.0579(11) 0.0008(8) -0.0015(8) 0.0235(9)
C15 0.0626(13) 0.0558(12) 0.0702(13) 0.0151(10) 0.0035(10) 0.0251(10)
C16 0.0628(14) 0.0600(13) 0.0758(14) 0.0152(11) -0.0049(11) 0.0303(11)
B2 0.0523(13) 0.0513(13) 0.0787(16) 0.0020(11) -0.0030(11) 0.0281(11)
C17 0.0637(13) 0.0609(13) 0.0901(16) -0.0095(11) -0.0061(11) 0.0350(11)
C18 0.108(2) 0.0641(15) 0.114(2) -0.0157(14) -0.0116(17) 0.0426(15)
C19 0.0605(13) 0.0595(13) 0.0880(16) 0.0054(11) -0.0092(11) 0.0313(11)
C20 0.0646(15) 0.0832(17) 0.117(2) 0.0114(15) -0.0183(14) 0.0363(13)
B21 0.0562(13) 0.0570(14) 0.0697(15) 0.0027(11) 0.0055(11) 0.0303(12)
N21 0.0534(10) 0.0578(10) 0.0633(11) -0.0013(8) 0.0022(8) 0.0292(8)
C22 0.0583(12) 0.0609(13) 0.0684(13) 0.0025(10) 0.0122(10) 0.0276(10)
C23 0.0612(13) 0.0602(13) 0.0689(13) -0.0030(10) 0.0123(10) 0.0291(11)
C24 0.0501(11) 0.0585(12) 0.0605(12) 0.0012(9) 0.0008(9) 0.0292(10)
C25 0.0608(13) 0.0609(13) 0.0737(14) 0.0066(10) 0.0178(10) 0.0286(11)
C26 0.0649(13) 0.0616(13) 0.0724(14) -0.0004(10) 0.0177(11) 0.0303(11)
C27 0.0623(13) 0.0782(15) 0.0813(15) 0.0074(12) 0.0028(11) 0.0417(12)
C28 0.0672(16) 0.129(2) 0.0984(19) 0.0122(17) 0.0039(13) 0.0550(17)
C29 0.0789(15) 0.0660(14) 0.0737(14) 0.0034(11) 0.0099(11) 0.0397(12)
C30 0.146(3) 0.0726(17) 0.110(2) -0.0069(15) 0.026(2) 0.0546(19)

loop_
_atom_type_symbol
_atom_type_description
_atom_type_scat_dispersion_real
_atom_type_scat_dispersion_imag
_atom_type_scat_source
C C 0.0033 0.0016 'International Tables Vol C Tables 4.2.6.8 and 6.1.1.4'
H H 0.0000 0.0000 'International Tables Vol C Tables 4.2.6.8 and 6.1.1.4'
B B 0.0013 0.0007 'International Tables Vol C Tables 4.2.6.8 and 6.1.1.4'
N N 0.0061 0.0033 'International Tables Vol C Tables 4.2.6.8 and 6.1.1.4'
O O 0.0106 0.0060 'International Tables Vol C Tables 4.2.6.8 and 6.1.1.4'

loop_
_geom_angle_atom_site_label_1
_geom_angle_atom_site_label_2
_geom_angle_atom_site_label_3
_geom_angle
_geom_angle_site_symmetry_1
_geom_angle_site_symmetry_3
C6 N1 C2 115.11(18) . .
C6 N1 B1 123.06(17) . .
C2 N1 B1 121.44(17) . .
N1 C2 C3 122.81(19) . .
C2 C3 C4 122.71(19) . .
C5 C4 C3 113.93(18) . .
C5 C4 B2 123.51(18) . .
C3 C4 B2 121.91(18) . .
C6 C5 C4 122.76(19) . .
N1 C6 C5 122.60(19) . .
C9 B1 C7 113.66(19) . .
C9 B1 C14 111.93(18) . 2_545
C7 B1 C14 106.66(17) . 2_545
C9 B1 N1 106.80(17) . .
C7 B1 N1 110.48(18) . .
C14 B1 N1 107.17(15) 2_545 .
C8 C7 B1 115.2(2) . .
C10 C9 B1 115.0(2) . .
C16 N11 C12 115.53(17) . .
C16 N11 B2 122.64(17) . .
C12 N11 B2 121.14(17) . .
N11 C12 C13 122.73(19) . .
C12 C13 C14 122.48(18) . .
C15 C14 C13 114.22(18) . .
C15 C14 B1 123.04(17) . 3_655
C13 C14 B1 122.09(17) . 3_655
C14 C15 C16 122.68(19) . .
N11 C16 C15 122.26(19) . .
C19 B2 N11 111.50(18) . .
C19 B2 C17 113.79(18) . .
N11 B2 C17 106.16(17) . .
C19 B2 C4 106.28(17) . .
N11 B2 C4 107.26(15) . .
C17 B2 C4 111.73(18) . .
C18 C17 B2 115.4(2) . .
C20 C19 B2 114.2(2) . .
C29 B21 C27 113.70(19) . .
C29 B21 C24 112.53(18) . .
C27 B21 C24 107.37(18) . .
C29 B21 N21 105.98(17) . 5_557
C27 B21 N21 109.86(17) . 5_557
C24 B21 N21 107.23(16) . 5_557
C22 N21 C26 116.08(18) . .
C22 N21 B21 123.84(17) . 6_557
C26 N21 B21 119.67(16) . 6_557
N21 C22 C23 122.79(19) . .
C22 C23 C24 122.52(19) . .
C23 C24 C25 113.37(19) . .
C23 C24 B21 122.54(18) . .
C25 C24 B21 123.68(18) . .
C26 C25 C24 122.4(2) . .
N21 C26 C25 122.69(19) . .
C28 C27 B21 114.0(2) . .
C30 C29 B21 116.3(2) . .
C33 O31 C33 120.2(10) 2_545 3_655
C33 O31 C35 94.6(14) 2_545 .
C33 O31 C35 82.3(16) 3_655 .
C33 O31 C32 63.7(6) 2_545 .
C33 O31 C32 60.5(5) 3_655 .
C35 O31 C32 106.6(7) . .
C33 O31 C34 66.0(10) 2_545 2_545
C33 O31 C34 103.8(11) 3_655 2_545
C35 O31 C34 29.8(9) . 2_545
C32 O31 C34 99.5(11) . 2_545
C33 O31 C34 106.1(12) 2_545 3_655
C33 O31 C34 56.3(7) 3_655 3_655
C35 O31 C34 26.1(10) . 3_655
C32 O31 C34 90.6(9) . 3_655
C34 O31 C34 51.1(10) 2_545 3_655
C33 C32 C33 96.5(7) 3_655 2_545
C33 C32 C33 96.5(7) 3_655 .
C33 C32 C33 96.5(7) 2_545 .
C33 C32 O31 53.2(6) 3_655 .
C33 C32 O31 45.8(6) 2_545 .
C33 C32 O31 112.5(7) . .
C33 C32 O31 45.8(6) 3_655 2_545
C33 C32 O31 112.5(7) 2_545 2_545
C33 C32 O31 53.2(6) . 2_545
O31 C32 O31 87.7(6) . 2_545
C33 C32 O31 112.5(7) 3_655 3_655
C33 C32 O31 53.2(6) 2_545 3_655
C33 C32 O31 45.8(6) . 3_655
O31 C32 O31 87.7(6) . 3_655
O31 C32 O31 87.7(6) 2_545 3_655
O31 C33 O31 115.7(12) 3_655 2_545
O31 C33 C32 70.5(7) 3_655 .
O31 C33 C32 66.3(6) 2_545 .
O31 C33 C34 70.5(13) 3_655 .
O31 C33 C34 77.6(12) 2_545 .
C32 C33 C34 105.3(8) . .
O31 C33 C35 86.0(11) 3_655 2_545
O31 C33 C35 52.3(10) 2_545 2_545
C32 C33 C35 92.8(11) . 2_545
C34 C33 C35 25.3(5) . 2_545
O31 C33 C35 49.1(9) 3_655 3_655
O31 C33 C35 84.5(10) 2_545 3_655
C32 C33 C35 88.9(11) . 3_655
C34 C33 C35 22.6(5) . 3_655
C35 C33 C35 38.3(8) 2_545 3_655
C35 C34 C35 103(3) 3_655 2_545
C35 C34 C34 82.1(15) 3_655 3_655
C35 C34 C34 22.5(15) 2_545 3_655
C35 C34 C34 22.8(15) 3_655 2_545
C35 C34 C34 81.8(15) 2_545 2_545
C34 C34 C34 59.998(3) 3_655 2_545
C35 C34 C33 109.4(17) 3_655 .
C35 C34 C33 100(2) 2_545 .
C34 C34 C33 99.5(13) 3_655 .
C34 C34 C33 105.5(9) 2_545 .
C35 C34 C35 51.8(15) 3_655 .
C35 C34 C35 51.9(15) 2_545 .
C34 C34 C35 30.3(6) 3_655 .
C34 C34 C35 29.9(6) 2_545 .
C33 C34 C35 107.5(9) . .
C35 C34 O31 67.7(16) 3_655 3_655
C35 C34 O31 121.0(14) 2_545 3_655
C34 C34 O31 105.3(9) 3_655 3_655
C34 C34 O31 72.1(16) 2_545 3_655
C33 C34 O31 43.5(7) . 3_655
C35 C34 O31 90.9(15) . 3_655
C35 C34 O31 114.6(19) 3_655 2_545
C35 C34 O31 53.9(15) 2_545 2_545
C34 C34 O31 56.7(14) 3_655 2_545
C34 C34 O31 95.3(11) 2_545 2_545
C33 C34 O31 46.1(8) . 2_545
C35 C34 O31 77.1(17) . 2_545
O31 C34 O31 76.7(6) 3_655 2_545
C34 C35 C34 135(3) 2_545 3_655
C34 C35 C35 98.3(17) 2_545 2_545
C34 C35 C35 38.2(17) 3_655 2_545
C34 C35 C35 38.8(18) 2_545 3_655
C34 C35 C35 97.8(17) 3_655 3_655
C35 C35 C35 59.999(9) 2_545 3_655
C34 C35 O31 82(2) 2_545 .
C34 C35 O31 100(2) 3_655 .
C35 C35 O31 110.9(9) 2_545 .
C35 C35 O31 101.2(18) 3_655 .
C34 C35 C34 68.0(15) 2_545 .
C34 C35 C34 67.9(15) 3_655 .
C35 C35 C34 30.4(8) 2_545 .
C35 C35 C34 29.9(7) 3_655 .
O31 C35 C34 105.6(8) . .
C34 C35 C33 114.6(13) 2_545 3_655
C34 C35 C33 54.7(19) 3_655 3_655
C35 C35 C33 75(2) 2_545 3_655
C35 C35 C33 106.3(12) 3_655 3_655
O31 C35 C33 45.4(8) . 3_655
C34 C35 C33 88.3(16) . 3_655
C34 C35 C33 48.0(14) 2_545 2_545
C34 C35 C33 114.5(13) 3_655 2_545
C35 C35 C33 101.0(14) 2_545 2_545
C35 C35 C33 67(2) 3_655 2_545
O31 C35 C33 36.3(7) . 2_545
C34 C35 C33 80.7(15) . 2_545
C33 C35 C33 69.1(6) 3_655 2_545
C43 O41 C43 129.3(13) 3 2
C43 O41 C45 75(3) 3 .
C43 O41 C45 101(3) 2 .
C43 O41 C42 67.1(8) 3 .
C43 O41 C42 65.5(8) 2 .
C45 O41 C42 105.6(12) . .
C43 O41 C44 112(2) 3 2
C43 O41 C44 64.1(13) 2 2
C45 O41 C44 41(4) . 2
C42 O41 C44 103.5(16) . 2
C43 O41 C44 59.5(15) 3 3
C43 O41 C44 109(2) 2 3
C45 O41 C44 16(4) . 3
C42 O41 C44 96.0(18) . 3
C44 O41 C44 54.9(19) 2 3
C43 O41 C45 103(3) 3 3
C43 O41 C45 60.6(18) 2 3
C45 O41 C45 40(4) . 3
C42 O41 C45 90(2) . 3
C44 O41 C45 15(3) 2 3
C44 O41 C45 50.9(15) 3 3
C43 O41 C44 91(2) 3 4_557
C43 O41 C44 98.2(19) 2 4_557
C45 O41 C44 18(3) . 4_557
C42 O41 C44 121.4(15) . 4_557
C44 O41 C44 34.1(11) 2 4_557
C44 O41 C44 33.7(10) 3 4_557
C45 O41 C44 40.8(10) 3 4_557
C43 O41 C45 100.5(11) 3 5_557
C43 O41 C45 83(3) 2 5_557
C45 O41 C45 25(3) . 5_557
C42 O41 C45 114(3) . 5_557
C44 O41 C45 19(3) 2 5_557
C44 O41 C45 41.0(13) 3 5_557
C45 O41 C45 27(2) 3 5_557
C44 O41 C45 15(3) 4_557 5_557
O41 C42 O41 83.2(11) 3 2
O41 C42 O41 83.2(11) 3 .
O41 C42 O41 83.2(11) 2 .
O41 C42 C43 50.3(11) 3 .
O41 C42 C43 47.1(11) 2 .
O41 C42 C43 108.9(9) . .
O41 C42 C43 47.1(11) 3 2
O41 C42 C43 108.9(9) 2 2
O41 C42 C43 50.3(11) . 2
C43 C42 C43 95.7(10) . 2
O41 C42 C43 108.9(9) 3 3
O41 C42 C43 50.3(11) 2 3
O41 C42 C43 47.1(11) . 3
C43 C42 C43 95.7(10) . 3
C43 C42 C43 95.7(10) 2 3
O41 C43 O41 106(2) 2 3
O41 C43 C42 65.8(8) 2 .
O41 C43 C42 64.2(8) 3 .
O41 C43 C44 78(2) 2 .
O41 C43 C44 67.1(19) 3 .
C42 C43 C44 104.6(10) . .
O41 C43 C45 60(2) 2 2
O41 C43 C45 77(2) 3 2
C42 C43 C45 97(2) . 2
C44 C43 C45 18(4) . 2
C45 C44 C45 93(10) 2 4_557
C45 C44 C44 106(6) 2 6_557
C45 C44 C44 24(7) 4_557 6_557
C45 C44 C44 32(2) 2 5_557
C45 C44 C44 72(8) 4_557 5_557
C44 C44 C44 92(2) 6_557 5_557
C45 C44 C45 92(7) 2 3
C45 C44 C45 55(4) 4_557 3
C44 C44 C45 38(2) 6_557 3
C44 C44 C45 98(2) 5_557 3
C45 C44 C45 28(4) 2 6_557
C45 C44 C45 66(8) 4_557 6_557
C44 C44 C45 80(3) 6_557 6_557
C44 C44 C45 22(5) 5_557 6_557
C45 C44 C45 77(5) 3 6_557
C45 C44 C44 81(6) 2 2
C45 C44 C44 58(4) 4_557 2
C44 C44 C44 44.0(12) 6_557 2
C44 C44 C44 89.997(13) 5_557 2
C45 C44 C44 10(2) 3 2
C45 C44 C44 68(5) 6_557 2
C45 C44 C44 22(5) 2 3
C45 C44 C44 84(6) 4_557 3
C44 C44 C44 89.995(15) 6_557 3
C44 C44 C44 44.0(12) 5_557 3
C45 C44 C44 70(2) 3 3
C45 C44 C44 26(3) 6_557 3
C44 C44 C44 60.001(3) 2 3
C45 C44 C43 94(4) 2 .
C45 C44 C43 163(9) 4_557 .
C44 C44 C43 139(3) 6_557 .
C44 C44 C43 121(3) 5_557 .
C45 C44 C43 109(3) 3 .
C45 C44 C43 121(3) 6_557 .
C44 C44 C43 107.6(11) 2 .
C44 C44 C43 98(2) 3 .
C45 C44 C45 41(4) 2 .
C45 C44 C45 73(7) 4_557 .
C44 C44 C45 74(4) 6_557 .
C44 C44 C45 57(3) 5_557 .
C45 C44 C45 51(3) 3 .
C45 C44 C45 35(3) 6_557 .
C44 C44 C45 41(4) 2 .
C44 C44 C45 19(4) 3 .
C43 C44 C45 103.5(13) . .
C45 C44 O41 115(3) 2 3
C45 C44 O41 114(9) 4_557 3
C44 C44 O41 90(3) 6_557 3
C44 C44 O41 145(2) 5_557 3
C45 C44 O41 65(3) 3 3
C45 C44 O41 126(4) 6_557 3
C44 C44 O41 68(2) 2 3
C44 C44 O41 101.4(14) 3 3
C43 C44 O41 48.8(12) . 3
C45 C44 O41 91.0(15) . 3
C45 C44 C45 68(5) 2 5_557
C45 C44 C45 43(4) 4_557 5_557
C44 C44 C45 41(3) 6_557 5_557
C44 C44 C45 67(3) 5_557 5_557
C45 C44 C45 31(3) 3 5_557
C45 C44 C45 47(2) 6_557 5_557
C44 C44 C45 25(2) 2 5_557
C44 C44 C45 49(3) 3 5_557
C43 C44 C45 127.5(15) . 5_557
C45 C44 C45 32.5(16) . 5_557
O41 C44 C45 93(2) 3 5_557
C44 C45 C44 124(7) 3 4_557
C44 C45 C45 51(5) 3 6_557
C44 C45 C45 85(5) 4_557 6_557
C44 C45 C45 136(4) 3 5_557
C44 C45 C45 36(10) 4_557 5_557
C45 C45 C45 86(3) 6_557 5_557
C44 C45 C44 148(6) 3 2
C44 C45 C44 71(9) 4_557 2
C45 C45 C44 111(7) 6_557 2
C45 C45 C44 40(2) 5_557 2
C44 C45 C45 63(7) 3 2
C44 C45 C45 114(5) 4_557 2
C45 C45 C45 47.2(17) 6_557 2
C45 C45 C45 89.996(7) 5_557 2
C44 C45 C45 86(7) 2 2
C44 C45 C45 123(7) 3 3
C44 C45 C45 83(10) 4_557 3
C45 C45 C45 90.00(3) 6_557 3
C45 C45 C45 47.2(17) 5_557 3
C44 C45 C45 26(7) 2 3
C45 C45 C45 60.000(19) 2 3
C44 C45 C44 51(4) 3 5_557
C44 C45 C44 95(4) 4_557 5_557
C45 C45 C44 16(3) 6_557 5_557
C45 C45 C44 87(2) 5_557 5_557
C44 C45 C44 103(5) 2 5_557
C45 C45 C44 31(4) 2 5_557
C45 C45 C44 80(4) 3 5_557
C44 C45 O41 113(6) 3 .
C44 C45 O41 119(8) 4_557 .
C45 C45 O41 156(3) 6_557 .
C45 C45 O41 109(5) 5_557 .
C44 C45 O41 74(3) 2 .
C45 C45 O41 111.9(19) 2 .
C45 C45 O41 87(6) 3 .
C44 C45 O41 142(3) 5_557 .
C44 C45 C45 93(6) 3 4_557
C44 C45 C45 81(8) 4_557 4_557
C45 C45 C45 53.6(9) 6_557 4_557
C45 C45 C45 53.6(9) 5_557 4_557
C44 C45 C45 59(7) 2 4_557
C45 C45 C45 36.4(9) 2 4_557
C45 C45 C45 36.4(9) 3 4_557
C44 C45 C45 44(4) 5_557 4_557
O41 C45 C45 120(5) . 4_557
C44 C45 C44 79(4) 3 .
C44 C45 C44 107(7) 4_557 .
C45 C45 C44 58(3) 6_557 .
C45 C45 C44 78(3) 5_557 .
C44 C45 C44 69(3) 2 .
C45 C45 C44 16(5) 2 .
C45 C45 C44 44(5) 3 .
C44 C45 C44 42.9(15) 5_557 .
O41 C45 C44 105.4(14) . .
C45 C45 C44 26(2) 4_557 .
C44 C45 C44 112(5) 3 6_557
C44 C45 C44 71(7) 4_557 6_557
C45 C45 C44 70(4) 6_557 6_557
C45 C45 C44 38(4) 5_557 6_557
C44 C45 C44 41(3) 2 6_557
C45 C45 C44 53(5) 2 6_557
C45 C45 C44 23(2) 3 6_557
C44 C45 C44 62(2) 5_557 6_557
O41 C45 C44 110(4) . 6_557
C45 C45 C44 19(5) 4_557 6_557
C44 C45 C44 39.4(17) . 6_557

loop_
_geom_bond_atom_site_label_1
_geom_bond_atom_site_label_2
_geom_bond_distance
_geom_bond_site_symmetry_2
N1 C6 1.360(3) .
N1 C2 1.361(3) .
N1 B1 1.628(3) .
C2 C3 1.366(3) .
C3 C4 1.379(3) .
C4 C5 1.376(3) .
C4 B2 1.631(3) .
C5 C6 1.372(3) .
B1 C9 1.625(3) .
B1 C7 1.626(3) .
B1 C14 1.627(3) 2_545
C7 C8 1.526(3) .
C9 C10 1.535(3) .
N11 C16 1.360(3) .
N11 C12 1.364(3) .
N11 B2 1.625(3) .
C12 C13 1.365(3) .
C13 C14 1.386(3) .
C14 C15 1.374(3) .
C14 B1 1.627(3) 3_655
C15 C16 1.379(3) .
B2 C19 1.620(3) .
B2 C17 1.629(3) .
C17 C18 1.537(3) .
C19 C20 1.522(3) .
B21 C29 1.623(3) .
B21 C27 1.627(3) .
B21 C24 1.632(3) .
B21 N21 1.638(3) 5_557
N21 C22 1.343(3) .
N21 C26 1.351(3) .
N21 B21 1.638(3) 6_557
C22 C23 1.366(3) .
C23 C24 1.389(3) .
C24 C25 1.393(3) .
C25 C26 1.364(3) .
C27 C28 1.532(3) .
C29 C30 1.526(3) .
O31 C33 1.140(14) 2_545
O31 C33 1.310(14) 3_655
O31 C35 1.457(9) .
O31 C32 1.498(7) .
O31 C34 1.56(2) 2_545
O31 C34 1.78(2) 3_655
C32 C33 1.424(9) 3_655
C32 C33 1.424(8) 2_545
C32 C33 1.424(8) .
C32 O31 1.498(7) 2_545
C32 O31 1.498(7) 3_655
C33 O31 1.140(14) 3_655
C33 O31 1.310(14) 2_545
C33 C34 1.513(9) .
C33 C35 1.82(3) 2_545
C33 C35 1.92(2) 3_655
C34 C35 0.782(17) 3_655
C34 C35 0.792(17) 2_545
C34 C34 1.45(2) 3_655
C34 C34 1.45(2) 2_545
C34 C35 1.553(8) .
C34 O31 1.56(2) 3_655
C34 O31 1.78(2) 2_545
C35 C34 0.782(17) 2_545
C35 C34 0.792(16) 3_655
C35 C35 1.23(2) 2_545
C35 C35 1.23(2) 3_655
C35 C33 1.82(3) 3_655
C35 C33 1.92(2) 2_545
O41 C43 1.18(3) 3
O41 C43 1.25(3) 2
O41 C45 1.440(11) .
O41 C42 1.467(10) .
O41 C44 1.53(3) 2
O41 C44 1.70(4) 3
O41 C45 1.80(6) 3
O41 C44 1.86(3) 4_557
O41 C45 1.91(4) 5_557
C42 O41 1.467(10) 3
C42 O41 1.467(10) 2
C42 C43 1.483(10) .
C42 C43 1.483(10) 2
C42 C43 1.483(10) 3
C43 O41 1.18(3) 2
C43 O41 1.25(3) 3
C43 C44 1.498(10) .
C43 C45 1.61(5) 2
C44 C45 0.51(11) 2
C44 C45 0.67(7) 4_557
C44 C44 1.04(3) 6_557
C44 C44 1.04(3) 5_557
C44 C45 1.04(10) 3
C44 C45 1.28(5) 6_557
C44 C44 1.50(4) 2
C44 C44 1.50(4) 3
C44 C45 1.507(11) .
C44 O41 1.53(3) 3
C44 C45 1.57(7) 5_557
C45 C44 0.51(11) 3
C45 C44 0.67(7) 4_557
C45 C45 0.86(6) 6_557
C45 C45 0.86(6) 5_557
C45 C44 1.04(10) 2
C45 C45 1.17(7) 2
C45 C45 1.17(7) 3
C45 C44 1.28(5) 5_557
C45 C45 1.46(9) 4_557
C45 C44 1.57(7) 6_557
